data_2006192
loop_
_publ_author_name
'Hossain, M. Bilayet'
'Jalal, Mahbubul A. F.'
'van der Helm, Dick'

_publ_section_title
;
 6-<small>L</small>-Alanineferrirubin, a Ferrichrome-type Siderophore
 from the Fungus <i>Aspergillus ochraceous</i>
;
_journal_issue 6
_journal_name_full 'Acta Crystallographica Section C'
_journal_page_first 716
_journal_page_last 718
_journal_paper_doi 10.1107/S0108270196015909
_journal_volume 53
_journal_year 1997
_chemical_formula_iupac '[Fe (C41 H64 N9 O16)], 14H2 O1'
_chemical_formula_moiety ' C41 H64 Fe N9 O16, 14.0(H2 O)'
_chemical_formula_sum 'C41 H92 Fe N9 O30'
_chemical_formula_weight 1247.07
_chemical_name_common 'Asperchrome A'
_chemical_name_systematic ?
_space_group_IT_number 4
_symmetry_cell_setting monoclinic
_symmetry_space_group_name_Hall 'P 2yb'
_symmetry_space_group_name_H-M 'P 1 21 1'
_cell_angle_alpha 90
_cell_angle_beta 90.39(2)
_cell_angle_gamma 90
_cell_formula_units_Z 2
_cell_length_a 19.903(6)
_cell_length_b 13.757(5)
_cell_length_c 10.966(4)
_cell_measurement_reflns_used 44
_cell_measurement_temperature 163(2)
_cell_measurement_theta_max 14
_cell_measurement_theta_min 10
_cell_volume 3002.5(18)
_computing_cell_refinement 'local program'
_computing_data_collection 'CAD-4 Software (Enraf-Nonius, 1989)'
_computing_data_reduction 'local program'
_computing_molecular_graphics 'SHELXL93 and PLUTO (Motherwell & Clegg, 1978)'
_computing_structure_refinement 'SHELXL93 (Sheldrick, 1993)'
_computing_structure_solution 'SHELXS86 (Sheldrick, 1990)'
_diffrn_ambient_temperature 163(2)
_diffrn_measurement_device 'Enraf-Nonius CAD-4'
_diffrn_measurement_method \q/2\q
_diffrn_radiation_monochromator graphite
_diffrn_radiation_source 'fine-focus sealed tube'
_diffrn_radiation_type MoK\a
_diffrn_radiation_wavelength 0.71073
_diffrn_reflns_av_R_equivalents 0.0000
_diffrn_reflns_av_sigmaI/netI 0.0688
_diffrn_reflns_limit_h_max 24
_diffrn_reflns_limit_h_min -24
_diffrn_reflns_limit_k_max 17
_diffrn_reflns_limit_k_min 0
_diffrn_reflns_limit_l_max 13
_diffrn_reflns_limit_l_min 0
_diffrn_reflns_number 6423
_diffrn_reflns_theta_max 26.44
_diffrn_reflns_theta_min 1.02
_diffrn_standards_decay_% 4.5
_diffrn_standards_interval_time 120
_diffrn_standards_number 3
_exptl_absorpt_coefficient_mu 0.345
_exptl_absorpt_correction_type none
_exptl_crystal_colour red
_exptl_crystal_density_diffrn 1.379
_exptl_crystal_density_method 'not measured'
_exptl_crystal_description prism
_exptl_crystal_F_000 1328
_exptl_crystal_size_max .30
_exptl_crystal_size_mid .22
_exptl_crystal_size_min .17
_refine_diff_density_max 0.72
_refine_diff_density_min -0.62
_refine_ls_abs_structure_details 'Flack (1983)'
_refine_ls_abs_structure_Flack 0.02(3)
_refine_ls_extinction_method none
_refine_ls_goodness_of_fit_all 1.061
_refine_ls_goodness_of_fit_obs 1.079
_refine_ls_hydrogen_treatment 'H atoms: see below'
_refine_ls_matrix_type full
_refine_ls_number_parameters 730
_refine_ls_number_reflns 6416
_refine_ls_number_restraints 1
_refine_ls_restrained_S_all 1.113
_refine_ls_restrained_S_obs 1.079
_refine_ls_R_factor_all 0.0783
_refine_ls_R_factor_obs .0648
_refine_ls_shift/esd_max 0.075
_refine_ls_shift/esd_mean 0.027
_refine_ls_structure_factor_coef Fsqd
_refine_ls_weighting_details 'w = 1/[\s^2^(Fo^2^)+(0.0864P)^2^+6.0425P] where P = (Fo^2^+2Fc^2^)/3'
_refine_ls_weighting_scheme calc
_refine_ls_wR_factor_all 0.1830
_refine_ls_wR_factor_obs .1628
_reflns_number_observed 5471
_reflns_number_total 6423
_reflns_observed_criterion >2sigma(I)
_cod_data_source_file bs1004.cif
_cod_data_source_block structure1
_cod_depositor_comments
;
 Marking attached hydrogen atoms.

 Antanas Vaitkus,
 2017-08-02

The following automatic conversions were performed:

'_refine_ls_weighting_scheme' value 'calc w =
1/[\s^2^(Fo^2^)+(0.0864P)^2^+6.0425P] where P = (Fo^2^+2Fc^2^)/3' was
changed to 'calc'. New tag '_refine_ls_weighting_details' was
created. The value of the new tag was set to 'w =
1/[\s^2^(Fo^2^)+(0.0864P)^2^+6.0425P] where P = (Fo^2^+2Fc^2^)/3'.

Automatic conversion script
Id: cif_fix_values 3143 2015-03-26 13:38:13Z robertas 
;
_cod_original_sg_symbol_H-M 'P 21'
_cod_database_code 2006192

loop_
_symmetry_equiv_pos_as_xyz
'x, y, z'
'-x, y+1/2, -z'

loop_
_atom_site_aniso_label
_atom_site_aniso_U_11
_atom_site_aniso_U_22
_atom_site_aniso_U_33
_atom_site_aniso_U_12
_atom_site_aniso_U_13
_atom_site_aniso_U_23
Fe1 .0191(4) .0113(4) .0132(4) -.0004(4) .0008(3) .0002(4)
O11 .020(2) .018(2) .017(2) .000(2) -.002(2) .001(2)
O12 .023(2) .016(2) .016(2) -.003(2) -.002(2) .000(2)
O21 .027(2) .012(2) .018(2) .005(2) -.004(2) .001(2)
O22 .022(2) .015(2) .023(2) .000(2) -.002(2) .000(2)
O31 .026(2) .011(2) .016(2) -.003(2) .006(2) .000(2)
O32 .031(2) .012(2) .019(2) .000(2) .003(2) -.003(2)
N1 .029(3) .020(3) .012(2) -.001(2) -.001(2) .000(2)
C101 .027(3) .015(3) .005(2) .001(3) .002(2) -.001(2)
C102 .013(3) .016(3) .015(3) .003(2) .000(2) .001(2)
O1 .028(2) .017(2) .022(2) -.003(2) -.001(2) .004(2)
C103 .022(3) .018(3) .016(3) -.004(3) .002(2) -.001(3)
C104 .023(3) .017(3) .022(3) -.003(3) .000(3) -.001(3)
C105 .023(3) .019(3) .026(3) .003(3) -.004(2) -.001(3)
N11 .024(3) .013(3) .016(2) .004(2) -.002(2) .003(2)
C107 .028(3) .008(3) .016(3) .007(3) .002(2) .000(2)
C108 .026(3) .019(3) .022(3) .001(3) -.004(3) .004(3)
C109 .032(4) .020(4) .017(3) .004(3) .001(3) -.005(3)
C110 .042(4) .046(6) .030(4) .025(4) -.004(3) -.007(4)
C111 .037(4) .033(4) .023(3) .004(4) .010(3) -.003(3)
C112 .042(5) .057(6) .036(4) .009(5) .011(4) .015(4)
O112 .045(3) .037(4) .051(4) .001(3) -.006(3) .010(3)
N2 .025(3) .009(3) .013(2) -.002(2) .000(2) .002(2)
C201 .024(3) .013(3) .013(3) -.003(3) -.001(2) .001(2)
C202 .021(3) .017(3) .017(3) -.006(3) -.001(2) .000(3)
O2 .032(3) .019(3) .027(2) -.007(2) .009(2) -.001(2)
C203 .026(3) .019(3) .013(3) .001(3) .002(2) .000(3)
C204 .025(3) .016(3) .020(3) .005(3) -.004(3) .004(3)
C205 .028(3) .011(3) .025(3) .001(3) .000(3) -.006(3)
N21 .017(3) .010(3) .026(3) .006(2) -.002(2) .000(2)
C207 .024(3) .019(3) .012(3) -.001(3) .005(2) .000(2)
C208 .024(3) .014(3) .024(3) .001(3) -.004(3) .004(3)
C209 .028(4) .024(4) .019(3) .001(3) -.002(3) .006(3)
C210 .034(4) .023(4) .041(4) .008(3) -.013(3) -.005(4)
C211 .031(4) .026(4) .029(4) .003(3) -.005(3) -.002(3)
C212 .038(4) .031(5) .041(4) .006(4) -.001(3) -.001(4)
O212 .047(3) .036(3) .037(3) .005(3) .010(2) .002(3)
N3 .020(3) .016(3) .023(3) -.003(2) .006(2) -.003(2)
C301 .017(3) .021(4) .026(3) -.002(3) .003(2) -.003(3)
C302 .023(3) .016(3) .025(3) -.003(3) -.001(3) -.002(3)
O3 .017(2) .035(3) .032(3) .004(2) .003(2) -.013(2)
C303 .028(3) .012(3) .025(3) -.001(3) .002(3) -.004(3)
C304 .026(3) .016(3) .024(3) -.003(3) .003(3) .001(3)
C305 .027(3) .021(3) .012(3) -.005(3) .006(2) .000(3)
N31 .024(3) .013(3) .011(2) -.002(2) .006(2) -.002(2)
C307 .021(3) .021(3) .012(3) -.006(3) -.002(2) -.005(3)
C308 .022(3) .018(3) .024(3) -.003(3) .008(3) -.004(3)
C309 .031(4) .026(4) .020(3) .000(3) .003(3) -.002(3)
C310 .047(5) .025(4) .040(4) -.013(4) .012(4) -.005(4)
C311 .039(4) .025(4) .033(4) .000(3) .003(3) -.003(3)
C312 .033(4) .034(5) .032(4) -.002(3) .010(3) -.007(3)
O312 .045(3) .050(4) .028(3) -.010(3) .003(2) -.002(3)
N4 .019(3) .028(3) .019(3) -.002(2) .005(2) -.004(2)
C401 .020(3) .023(4) .020(3) -.003(3) .000(2) .003(3)
C402 .024(3) .014(3) .027(3) -.006(3) .005(3) .001(3)
O4 .031(3) .021(3) .020(2) .001(2) -.002(2) .001(2)
C403 .036(4) .024(4) .035(4) .004(3) -.004(3) .000(3)
O42 .037(3) .025(3) .031(2) -.004(3) -.004(2) .000(2)
N5 .020(3) .023(3) .022(3) -.001(2) .005(2) .000(2)
C501 .022(3) .023(4) .021(3) -.007(3) .002(3) -.004(3)
C502 .023(3) .028(4) .013(3) -.005(3) -.003(2) -.003(3)
O5 .037(3) .016(3) .036(3) -.005(2) .012(2) .009(2)
C503 .023(3) .035(5) .029(4) -.005(3) .003(3) -.001(3)
N6 .032(3) .020(3) .019(3) -.003(3) -.003(2) -.006(2)
C601 .035(4) .025(4) .020(3) .006(3) -.002(3) -.011(3)
C602 .035(4) .016(3) .017(3) .008(3) -.006(3) -.005(3)
O6 .037(3) .053(4) .015(2) .004(3) .002(2) -.005(2)
O1W .037(3) .063(5) .092(5) -.009(3) .024(4) -.033(4)
O2W .048(3) .053(4) .042(3) -.002(3) -.011(3) .000(3)
O3W .046(4) .059(5) .061(4) -.013(4) .009(3) -.003(4)
O4W .043(3) .027(3) .034(3) .001(3) .002(2) .001(3)
O5W .052(4) .028(4) .075(4) .006(3) -.008(3) -.010(3)
O6W .037(3) .040(4) .082(5) .008(3) -.007(3) -.009(3)
O7W .050(4) .056(5) .093(6) .013(4) .001(4) -.010(4)
O8W .057(4) .038(4) .055(4) -.003(3) .023(3) -.010(3)
O9W .035(3) .022(3) .027(3) .005(2) -.003(2) -.003(2)
O10W .036(3) .027(3) .034(3) -.003(2) -.010(2) .000(2)
O11W .054(4) .067(5) .046(4) -.013(4) -.012(3) .029(4)
O12W .035(3) .041(4) .084(5) .004(3) .008(3) .005(4)
O13W .086(5) .041(4) .069(5) .015(4) .022(4) .009(4)
O14W .047(4) .048(4) .085(5) -.004(3) .012(4) -.001(4)

loop_
_atom_site_label
_atom_site_fract_x
_atom_site_fract_y
_atom_site_fract_z
_atom_site_U_iso_or_equiv
_atom_site_thermal_displace_type
_atom_site_calc_flag
_atom_site_refinement_flags
_atom_site_occupancy
_atom_site_disorder_group
_atom_site_type_symbol
_atom_site_attached_hydrogens
Fe1 .39748(4) .24957(7) 1.01011(7) .0146(2) Uani d . 1 . Fe 0
O11 .3091(2) .2516(4) .9201(4) .0186(8) Uani d . 1 . O 0
O12 .4225(2) .3225(3) .8565(4) .0184(9) Uani d . 1 . O 0
O21 .4071(2) .1124(3) .9554(4) .0190(9) Uani d . 1 . O 0
O22 .4925(2) .2191(3) 1.0600(4) .0203(10) Uani d . 1 . O 0
O31 .3543(2) .2078(3) 1.1629(4) .0177(9) Uani d . 1 . O 0
O32 .3853(2) .3782(3) 1.0983(4) .0205(10) Uani d . 1 . O 0
N1 .2464(3) -.0479(4) .5905(5) .0204(12) Uani d . 1 . N 0
H1A .2059(3) -.0534(4) .6164(5) .024 Uiso calc R 1 . H 0
C101 .2987(3) -.0211(5) .6767(5) .0157(13) Uani d . 1 . C 0
H10A .3400(3) -.0546(5) .6524(5) .019 Uiso calc R 1 . H 0
C102 .2780(3) -.0612(5) .8023(5) .0147(12) Uani d . 1 . C 0
O1 .2335(2) -.1233(4) .8097(4) .0224(10) Uani d . 1 . O 0
C103 .3132(3) .0887(5) .6766(6) .0188(13) Uani d . 1 . C 0
H10B .3496(3) .1025(5) .7334(6) .023 Uiso calc R 1 . H 0
H10C .3275(3) .1084(5) .5959(6) .023 Uiso calc R 1 . H 0
C104 .2518(3) .1462(5) .7123(6) .0204(13) Uani d . 1 . C 0
H10D .2369(3) .1245(5) .7918(6) .025 Uiso calc R 1 . H 0
H10E .2160(3) .1329(5) .6542(6) .025 Uiso calc R 1 . H 0
C105 .2640(3) .2566(6) .7169(6) .0223(13) Uani d . 1 . C 0
H10F .2751(3) .2798(6) .6360(6) .027 Uiso calc R 1 . H 0
H10G .2232(3) .2890(6) .7423(6) .027 Uiso calc R 1 . H 0
N11 .3183(3) .2811(4) .8010(5) .0175(11) Uani d . 1 . N 0
C107 .3775(3) .3174(5) .7738(6) .0173(13) Uani d . 1 . C 0
C108 .3897(3) .3524(5) .6467(6) .0221(14) Uani d . 1 . C 0
H10H .3558(3) .3882(5) .6089(6) .027 Uiso calc R 1 . H 0
C109 .4448(4) .3362(5) .5844(6) .0230(14) Uani d . 1 . C 0
C110 .5038(4) .2777(7) .6276(7) .039(2) Uani d . 1 . C 0
H11A .5375(4) .2765(7) .5653(7) .059 Uiso calc R 1 . H 0
H11B .4896(4) .2124(7) .6449(7) .059 Uiso calc R 1 . H 0
H11C .5221(4) .3065(7) .7002(7) .059 Uiso calc R 1 . H 0
C111 .4523(4) .3759(6) .4560(6) .031(2) Uani d . 1 . C 0
H11D .4674(4) .3238(6) .4032(6) .037 Uiso calc R 1 . H 0
H11E .4085(4) .3968(6) .4267(6) .037 Uiso calc R 1 . H 0
C112 .5007(5) .4600(8) .4460(8) .045(2) Uani d . 1 . C 0
H11F .5441(5) .4414(8) .4795(8) .054 Uiso calc R 1 . H 0
H11G .5067(5) .4771(8) .3609(8) .054 Uiso calc R 1 . H 0
O112 .4749(3) .5420(5) .5116(6) .044(2) Uani d . 1 . O 0
H11H .4384(3) .5577(5) .4827(6) .066 Uiso calc R 1 . H 0
N2 .3120(3) -.0301(4) .8998(4) .0154(11) Uani d . 1 . N 0
H2A .3434(3) .0124(4) .8926(4) .018 Uiso calc R 1 . H 0
C201 .2947(3) -.0700(5) 1.0205(5) .0169(13) Uani d . 1 . C 0
H20A .2922(3) -.1409(5) 1.0136(5) .020 Uiso calc R 1 . H 0
C202 .2260(3) -.0326(5) 1.0621(6) .0184(13) Uani d . 1 . C 0
O2 .1839(3) -.0873(4) 1.1070(5) .0259(11) Uani d . 1 . O 0
C203 .3477(3) -.0450(5) 1.1172(5) .0194(13) Uani d . 1 . C 0
H20B .3319(3) -.0682(5) 1.1954(5) .023 Uiso calc R 1 . H 0
H20C .3511(3) .0252(5) 1.1224(5) .023 Uiso calc R 1 . H 0
C204 .4183(3) -.0861(5) 1.0965(6) .0207(14) Uani d . 1 . C 0
H20D .4138(3) -.1544(5) 1.0764(6) .025 Uiso calc R 1 . H 0
H20E .4427(3) -.0823(5) 1.1733(6) .025 Uiso calc R 1 . H 0
C205 .4619(3) -.0383(5) .9977(6) .0213(14) Uani d . 1 . C 0
H20H .5076(3) -.0622(5) 1.0054(6) .026 Uiso calc R 1 . H 0
H20F .4450(3) -.0572(5) .9180(6) .026 Uiso calc R 1 . H 0
N21 .4625(3) .0691(4) 1.0062(5) .0178(11) Uani d . 1 . N 0
C207 .5069(3) .1272(5) 1.0585(5) .0182(13) Uani d . 1 . C 0
C208 .5706(3) .0893(5) 1.1045(6) .0209(14) Uani d . 1 . C 0
H20G .5803(3) .0247(5) 1.0867(6) .025 Uiso calc R 1 . H 0
C209 .6163(4) .1380(6) 1.1696(6) .0237(15) Uani d . 1 . C 0
C210 .6087(4) .2387(6) 1.2192(7) .033(2) Uani d . 1 . C 0
H21A .6488(4) .2566(6) 1.2627(7) .049 Uiso calc R 1 . H 0
H21B .5711(4) .2407(6) 1.2736(7) .049 Uiso calc R 1 . H 0
H21C .6013(4) .2833(6) 1.1532(7) .049 Uiso calc R 1 . H 0
C211 .6837(4) .0896(6) 1.1952(7) .029(2) Uani d . 1 . C 0
H21D .6803(4) .0211(6) 1.1751(7) .035 Uiso calc R 1 . H 0
H21E .6937(4) .0946(6) 1.2817(7) .035 Uiso calc R 1 . H 0
C212 .7415(4) .1342(7) 1.1236(8) .037(2) Uani d . 1 . C 0
H21F .7426(4) .2038(7) 1.1378(8) .044 Uiso calc R 1 . H 0
H21G .7837(4) .1070(7) 1.1525(8) .044 Uiso calc R 1 . H 0
O212 .7345(3) .1160(5) .9947(5) .0399(13) Uani d . 1 . O 0
H21H .7662(3) .1406(5) .9585(5) .060 Uiso calc R 1 . H 0
N3 .2157(3) .0640(4) 1.0515(5) .0198(12) Uani d . 1 . N 0
H3A .2424(3) .0974(4) 1.0067(5) .024 Uiso calc R 1 . H 0
C301 .1608(3) .1138(5) 1.1135(6) .0212(14) Uani d . 1 . C 0
H30A .1438(3) .0696(5) 1.1762(6) .025 Uiso calc R 1 . H 0
C302 .1020(3) .1396(5) 1.0297(6) .0214(14) Uani d . 1 . C 0
O3 .0529(2) .1828(4) 1.0730(5) .0281(12) Uani d . 1 . O 0
C303 .1897(4) .2039(5) 1.1794(6) .0216(14) Uani d . 1 . C 0
H30B .2152(4) .2424(5) 1.1220(6) .026 Uiso calc R 1 . H 0
H30C .1529(4) .2436(5) 1.2089(6) .026 Uiso calc R 1 . H 0
C304 .2348(3) .1755(5) 1.2862(6) .0221(14) Uani d . 1 . C 0
H30D .2609(3) .1189(5) 1.2636(6) .026 Uiso calc R 1 . H 0
H30E .2069(3) .1575(5) 1.3548(6) .026 Uiso calc R 1 . H 0
C305 .2823(3) .2563(6) 1.3254(5) .0201(12) Uani d . 1 . C 0
H30F .2566(3) .3121(6) 1.3526(5) .024 Uiso calc R 1 . H 0
H30G .3100(3) .2342(6) 1.3931(5) .024 Uiso calc R 1 . H 0
N31 .3255(3) .2849(4) 1.2234(5) .0161(11) Uani d . 1 . N 0
C307 .3437(3) .3726(5) 1.1868(5) .0182(13) Uani d . 1 . C 0
C308 .3124(3) .4579(5) 1.2429(6) .0214(14) Uani d . 1 . C 0
H30H .2704(3) .4480(5) 1.2773(6) .026 Uiso calc R 1 . H 0
C309 .3370(4) .5479(6) 1.2506(6) .025(2) Uani d . 1 . C 0
C310 .4054(4) .5791(6) 1.2058(8) .037(2) Uani d . 1 . C 0
H31A .4116(4) .6471(6) 1.2215(8) .056 Uiso calc R 1 . H 0
H31B .4083(4) .5673(6) 1.1197(8) .056 Uiso calc R 1 . H 0
H31C .4396(4) .5426(6) 1.2476(8) .056 Uiso calc R 1 . H 0
C311 .2950(4) .6268(6) 1.3127(7) .032(2) Uani d . 1 . C 0
H31D .2906(4) .6820(6) 1.2584(7) .039 Uiso calc R 1 . H 0
H31E .2503(4) .6016(6) 1.3282(7) .039 Uiso calc R 1 . H 0
C312 .3262(4) .6598(6) 1.4312(7) .033(2) Uani d . 1 . C 0
H31F .3689(4) .6910(6) 1.4148(7) .040 Uiso calc R 1 . H 0
H31G .2971(4) .7074(6) 1.4691(7) .040 Uiso calc R 1 . H 0
O312 .3366(3) .5817(5) 1.5124(5) .0410(14) Uani d . 1 . O 0
H31H .3005(3) .5558(5) 1.5276(5) .062 Uiso calc R 1 . H 0
N4 .1053(3) .1118(5) .9142(5) .0221(12) Uani d . 1 . N 0
H4A .1422(3) .0866(5) .8889(5) .027 Uiso calc R 1 . H 0
C401 .0497(3) .1215(5) .8275(6) .0211(14) Uani d . 1 . C 0
H40A .0084(3) .0992(5) .8670(6) .025 Uiso calc R 1 . H 0
C402 .0655(3) .0522(5) .7223(6) .0215(14) Uani d . 1 . C 0
O4 .1184(2) .0029(4) .7225(4) .0242(10) Uani d . 1 . O 0
C403 .0392(4) .2249(6) .7851(7) .032(2) Uani d . 1 . C 0
H40B -.0014(4) .2280(6) .7358(7) .038 Uiso calc R 1 . H 0
H40C .0327(4) .2662(6) .8557(7) .038 Uiso calc R 1 . H 0
O42 .0933(3) .2612(4) .7166(5) .0310(11) Uani d . 1 . O 0
H42A .0986(3) .2273(4) .6559(5) .046 Uiso calc R 1 . H 0
N5 .0209(3) .0476(5) .6315(5) .0218(12) Uani d . 1 . N 0
H5A -.0133(3) .0859(5) .6306(5) .026 Uiso calc R 1 . H 0
C501 .0304(3) -.0239(6) .5321(6) .0219(14) Uani d . 1 . C 0
H50A .0262(3) -.0899(6) .5647(6) .026 Uiso calc R 1 . H 0
C502 .0982(3) -.0117(5) .4745(6) .0216(14) Uani d . 1 . C 0
O5 .1200(3) .0690(4) .4408(5) .0297(12) Uani d . 1 . O 0
C503 -.0226(4) -.0077(6) .4318(7) .029(2) Uani d . 1 . C 0
H50B -.0666(4) -.0149(6) .4656(7) .044 Uiso calc R 1 . H 0
H50C -.0164(4) -.0547(6) .3681(7) .044 Uiso calc R 1 . H 0
H50D -.0178(4) .0566(6) .3989(7) .044 Uiso calc R 1 . H 0
N6 .1330(3) -.0925(5) .4574(5) .0235(12) Uani d . 1 . N 0
H6A .1169(3) -.1467(5) .4829(5) .028 Uiso calc R 1 . H 0
C601 .1983(4) -.0924(6) .3965(6) .027(2) Uani d . 1 . C 0
H60A .1958(4) -.0479(6) .3280(6) .032 Uiso calc R 1 . H 0
H60B .2062(4) -.1569(6) .3639(6) .032 Uiso calc R 1 . H 0
C602 .2581(4) -.0642(5) .4752(6) .0225(14) Uani d . 1 . C 0
O6 .3149(3) -.0566(5) .4272(4) .0351(13) Uani d . 1 . O 0
O1W .1221(3) .4824(6) .1308(8) .064(2) Uani d . 1 . O 2
O2W .5884(3) .5881(5) .6404(6) .048(2) Uani d . 1 . O 2
O3W .9219(3) .0836(6) .1097(7) .055(2) Uani d . 1 . O 2
O4W .0629(3) .2473(5) .4701(5) .0349(11) Uani d . 1 . O 2
O5W .9219(3) .2349(5) .4380(7) .052(2) Uani d . 1 . O 2
O6W .8916(3) .2789(5) .1948(7) .053(2) Uani d . 1 . O 2
O7W .0113(4) .3685(6) .1152(8) .066(2) Uani d . 1 . O 2
O8W .1431(3) .3938(5) .3708(6) .050(2) Uani d . 1 . O 2
O9W .2271(3) .4156(4) -.0182(5) .0281(11) Uani d . 1 . O 2
O10W .8502(3) -.0604(4) .2243(5) .0324(12) Uani d . 1 . O 2
O11W .2241(3) .4596(6) 1.5582(6) .056(2) Uani d . 1 . O 2
O12W .8872(3) .1225(5) .6478(7) .054(2) Uani d . 1 . O 2
O13W .1614(4) -.2895(6) 1.1410(7) .065(2) Uani d . 1 . O 2
O14W .0351(3) -.0551(6) 1.1092(8) .060(2) Uani d . 1 . O 2

loop_
_atom_type_symbol
_atom_type_description
_atom_type_scat_dispersion_real
_atom_type_scat_dispersion_imag
_atom_type_scat_source
Fe Fe 0.3010 0.8450 'International Tables Vol C Tables 4.2.6.8 and 6.1.1.4'
O O 0.0106 0.0060 'International Tables Vol C Tables 4.2.6.8 and 6.1.1.4'
N N 0.0061 0.0033 'International Tables Vol C Tables 4.2.6.8 and 6.1.1.4'
C C 0.0033 0.0016 'International Tables Vol C Tables 4.2.6.8 and 6.1.1.4'
H H 0.0000 0.0000 'International Tables Vol C Tables 4.2.6.8 and 6.1.1.4'

loop_
_geom_angle_atom_site_label_1
_geom_angle_atom_site_label_2
_geom_angle_atom_site_label_3
_geom_angle
_geom_angle_publ_flag
O31 Fe1 O21 91.3(2) yes
O31 Fe1 O22 97.1(2) yes
O21 Fe1 O22 78.0(2) yes
O31 Fe1 O11 92.0(2) yes
O21 Fe1 O11 87.2(2) yes
O22 Fe1 O11 162.7(2) yes
O31 Fe1 O12 163.9(2) yes
O21 Fe1 O12 101.2(2) yes
O22 Fe1 O12 95.4(2) yes
O11 Fe1 O12 78.7(2) yes
O31 Fe1 O32 78.2(2) yes
O21 Fe1 O32 169.0(2) yes
O22 Fe1 O32 99.6(2) yes
O11 Fe1 O32 96.6(2) yes
O12 Fe1 O32 89.7(2) yes
O31 Fe1 C107 145.9(2) no
O21 Fe1 C107 92.9(2) no
O22 Fe1 C107 116.9(2) no
N11 O11 Fe1 110.2(3) yes
C107 O12 Fe1 113.0(4) yes
N21 O21 Fe1 111.7(4) yes
C207 O22 Fe1 114.0(4) yes
N31 O31 Fe1 111.7(3) yes
C307 O32 Fe1 112.8(4) yes
C602 N1 C101 122.8(6) yes
N1 C101 C103 112.6(5) yes
N1 C101 C102 107.2(5) yes
C103 C101 C102 113.8(5) yes
O1 C102 N2 122.0(6) yes
O1 C102 C101 120.2(5) yes
N2 C102 C101 117.7(5) yes
C104 C103 C101 111.3(5) no
C103 C104 C105 113.4(6) no
N11 C105 C104 111.5(6) no
C107 N11 O11 116.9(5) yes
C107 N11 C105 127.3(5) yes
O11 N11 C105 115.3(5) yes
O12 C107 N11 119.1(6) yes
O12 C107 C108 122.0(6) yes
N11 C107 C108 119.0(6) yes
O12 C107 Fe1 42.1(3) no
N11 C107 Fe1 77.5(4) no
C108 C107 Fe1 162.5(5) no
C109 C108 C107 124.7(6) no
C108 C109 C110 125.6(7) no
C108 C109 C111 120.5(7) no
C110 C109 C111 113.9(6) no
C112 C111 C109 114.2(7) no
O112 C112 C111 109.5(6) no
C102 N2 C201 118.7(5) yes
N2 C201 C202 110.8(5) yes
N2 C201 C203 112.0(5) yes
C202 C201 C203 109.3(5) yes
O2 C202 N3 122.2(6) yes
O2 C202 C201 121.6(6) yes
N3 C202 C201 116.1(6) yes
C201 C203 C204 116.3(5) no
C203 C204 C205 117.9(6) no
N21 C205 C204 112.7(6) no
C207 N21 O21 116.6(5) yes
C207 N21 C205 129.5(6) yes
O21 N21 C205 113.8(5) yes
O22 C207 N21 116.7(6) yes
O22 C207 C208 122.4(6) yes
N21 C207 C208 120.8(6) yes
O22 C207 Fe1 41.0(3) no
N21 C207 Fe1 76.4(4) no
C208 C207 Fe1 162.5(5) no
C209 C208 C207 126.4(7) no
C208 C209 C210 126.2(7) no
C208 C209 C211 118.4(7) no
C210 C209 C211 115.4(6) no
C209 C211 C212 113.3(6) no
O212 C212 C211 111.5(7) no
C202 N3 C301 122.4(6) yes
N3 C301 C302 113.7(5) yes
N3 C301 C303 108.5(5) yes
C302 C301 C303 112.1(6) yes
O3 C302 N4 123.2(6) yes
O3 C302 C301 119.0(6) yes
N4 C302 C301 117.8(6) yes
C304 C303 C301 111.7(6) no
C303 C304 C305 113.1(6) no
N31 C305 C304 110.2(5) no
C307 N31 O31 116.1(5) yes
C307 N31 C305 129.6(6) yes
O31 N31 C305 114.1(5) yes
C307 N31 Fe1 76.2(3) no
O31 N31 Fe1 41.0(2) no
C305 N31 Fe1 153.8(4) no
O32 C307 N31 117.7(6) yes
O32 C307 C308 123.2(6) yes
N31 C307 C308 119.0(5) yes
O32 C307 Fe1 42.2(3) no
N31 C307 Fe1 76.4(4) no
C308 C307 Fe1 160.5(5) no
C309 C308 C307 127.8(6) no
C308 C309 C310 125.0(7) no
C308 C309 C311 119.0(6) no
C310 C309 C311 116.0(7) no
C312 C311 C309 112.0(7) no
O312 C312 C311 111.9(7) no
C302 N4 C401 123.7(6) yes
N4 C401 C403 112.9(6) yes
N4 C401 C402 106.0(6) yes
C403 C401 C402 112.5(6) yes
O4 C402 N5 122.2(6) yes
O4 C402 C401 120.8(6) yes
N5 C402 C401 117.0(6) yes
O42 C403 C401 113.1(6) yes
C402 N5 C501 119.6(6) yes
N5 C501 C502 110.8(5) yes
N5 C501 C503 109.9(6) yes
C502 C501 C503 107.2(5) yes
O5 C502 N6 121.4(6) yes
O5 C502 C501 122.5(7) yes
N6 C502 C501 116.0(6) yes
C502 N6 C601 122.0(6) yes
N6 C601 C602 115.9(5) yes
O6 C602 N1 124.0(6) yes
O6 C602 C601 119.3(6) yes
N1 C602 C601 116.7(6) yes

loop_
_geom_bond_atom_site_label_1
_geom_bond_atom_site_label_2
_geom_bond_site_symmetry_2
_geom_bond_distance
_geom_bond_publ_flag
Fe1 O31 . 1.974(4) yes
Fe1 O21 . 1.989(5) yes
Fe1 O22 . 2.010(5) yes
Fe1 O11 . 2.012(4) yes
Fe1 O12 . 2.026(4) yes
Fe1 O32 . 2.031(5) yes
O11 N11 . 1.380(7) yes
O12 C107 . 1.271(8) yes
O21 N21 . 1.368(7) yes
O22 C207 . 1.296(9) yes
O31 N31 . 1.377(7) yes
O32 C307 . 1.282(8) yes
N1 C602 . 1.307(8) yes
N1 C101 . 1.449(8) yes
C101 C103 . 1.538(9) yes
C101 C102 . 1.543(8) yes
C102 O1 . 1.233(8) yes
C102 N2 . 1.332(8) yes
C103 C104 . 1.510(9) no
C104 C105 . 1.538(11) no
C105 N11 . 1.456(8) yes
N11 C107 . 1.316(9) yes
C107 C108 . 1.496(9) no
C108 C109 . 1.316(10) no
C109 C110 . 1.498(10) no
C109 C111 . 1.518(10) no
C111 C112 . 1.511(13) no
C112 O112 . 1.435(12) no
N2 C201 . 1.476(8) yes
C201 C202 . 1.534(9) yes
C201 C203 . 1.529(9) yes
C202 O2 . 1.231(8) yes
C202 N3 . 1.349(9) yes
C203 C204 . 1.534(9) no
C204 C205 . 1.540(9) no
C205 N21 . 1.481(9) yes
N21 C207 . 1.319(9) yes
C207 C208 . 1.458(9) no
C208 C209 . 1.333(10) no
C209 C210 . 1.496(11) no
C209 C211 . 1.522(10) no
C211 C212 . 1.527(11) no
C212 O212 . 1.441(10) no
N3 C301 . 1.462(8) yes
C301 C302 . 1.524(9) yes
C301 C303 . 1.543(9) yes
C302 O3 . 1.241(8) yes
C302 N4 . 1.325(9) yes
C303 C304 . 1.522(10) no
C304 C305 . 1.521(10) no
C305 N31 . 1.468(7) yes
N31 C307 . 1.323(9) yes
C307 C308 . 1.466(10) no
C308 C309 . 1.334(11) no
C309 C310 . 1.512(10) no
C309 C311 . 1.532(11) no
C311 C312 . 1.506(11) no
C312 O312 . 1.410(11) no
N4 C401 . 1.460(8) yes
C401 C403 . 1.511(10) yes
C401 C402 . 1.531(10) yes
C402 O4 . 1.252(9) yes
C402 N5 . 1.330(9) yes
C403 O42 . 1.409(9) yes
N5 C501 . 1.481(9) yes
C501 C502 . 1.504(9) yes
C501 C503 . 1.535(9) yes
C502 O5 . 1.249(9) yes
C502 N6 . 1.323(10) yes
N6 C601 . 1.464(9) yes
C601 C602 . 1.517(10) yes
C602 O6 . 1.254(9) yes

loop_
_geom_torsion_atom_site_label_1
_geom_torsion_atom_site_label_2
_geom_torsion_atom_site_label_3
_geom_torsion_atom_site_label_4
_geom_torsion
_geom_torsion_publ_flag
C602 N1 C101 C102 -149.7(6) yes
N1 C101 C102 N2 -167.7(5) yes
C101 C102 N2 C201 -177.9(5) yes
C102 N2 C201 C202 -70.5(7) yes
N2 C201 C202 N3 -47.8(7) yes
C201 C202 N3 C301 -164.6(5) yes
C202 N3 C301 C302 -103.6(8) yes
N3 C301 C302 N4 2.6(9) yes
C301 C302 N4 C401 172.7(6) yes
C302 N4 C401 C402 -161.6(6) yes
N4 C401 C402 N5 179.2(6) yes
C401 C402 N5 C501 -175.0(6) yes
C402 N5 C501 C502 -55.3(8) yes
N5 C501 C502 N6 133.2(6) yes
C501 C502 N6 C601 176.7(6) yes
C502 N6 C601 C602 81.2(8) yes
C101 N1 C602 C601 179.6(6) yes
N6 C601 C602 N1 3.5(10) yes
